data_4333993
loop_
_publ_author_name
'Jong Won Shin'
'Jeong Mi Bae'
'Cheal Kim'
'Kil Sik Min'

_publ_section_title
;
 Three-Dimensional Zinc(II) and Cadmium(II) Coordination Frameworks with
 N,N,N',N'-Tetrakis(pyridin-4-yl)methanediamine: Structure,
 Photoluminescence, and Catalysis
;
_journal_name_full 'Inorganic Chemistry'
_journal_page_first 2265
_journal_page_last 2267
_journal_paper_doi 10.1021/ic302375z
_journal_volume 52
_journal_year 2013
_chemical_formula_sum 'C21 H34 N8 O14 Zn'
_chemical_formula_weight 687.94
_chemical_name_systematic
;
 ?
;
_space_group_IT_number 130
_symmetry_cell_setting tetragonal
_symmetry_space_group_name_Hall '-P 4a 2ac'
_symmetry_space_group_name_H-M 'P 4/n c c :2'
_atom_sites_solution_hydrogens geom
_atom_sites_solution_primary direct
_atom_sites_solution_secondary difmap
_audit_creation_method SHELXL-97
_cell_angle_alpha 90.00
_cell_angle_beta 90.00
_cell_angle_gamma 90.00
_cell_formula_units_Z 8
_cell_length_a 19.707(3)
_cell_length_b 19.707(3)
_cell_length_c 15.510(3)
_cell_measurement_reflns_used 206945
_cell_measurement_temperature 100(2)
_cell_measurement_theta_max 33.61
_cell_measurement_theta_min 0.36
_cell_volume 6023.6(17)
_computing_cell_refinement HKL3000
_computing_data_collection 'PAL ADSC Quantum-210 ADX Program'
_computing_data_reduction HKL3000
_computing_molecular_graphics 'Ortep-3 (Farrugia, 1997)'
_computing_publication_material WinGX
_computing_structure_refinement 'SHELXL-97 (Sheldrick, 2008)'
_computing_structure_solution 'SHELXS-97 (Sheldrick, 2008)'
_diffrn_ambient_temperature 100(2)
_diffrn_measured_fraction_theta_full 0.945
_diffrn_measured_fraction_theta_max 0.784
_diffrn_measurement_device_type 'ADSC Q210 CCD area detector'
_diffrn_measurement_method 'omega scan'
_diffrn_radiation_monochromator 'Si(111) double crystal monochromator'
_diffrn_radiation_source 'PLSII 2D bending magnet'
_diffrn_radiation_type synchrotron
_diffrn_radiation_wavelength 0.62000
_diffrn_reflns_av_R_equivalents 0.0945
_diffrn_reflns_av_sigmaI/netI 0.0413
_diffrn_reflns_limit_h_max 31
_diffrn_reflns_limit_h_min -31
_diffrn_reflns_limit_k_max 31
_diffrn_reflns_limit_k_min -31
_diffrn_reflns_limit_l_max 22
_diffrn_reflns_limit_l_min -22
_diffrn_reflns_number 98966
_diffrn_reflns_theta_full 25.00
_diffrn_reflns_theta_max 33.46
_diffrn_reflns_theta_min 2.32
_diffrn_standards_number 0
_exptl_absorpt_coefficient_mu 0.573
_exptl_absorpt_correction_T_max 0.8414
_exptl_absorpt_correction_T_min 0.7752
_exptl_absorpt_correction_type empirical
_exptl_absorpt_process_details 'HKL3000 Scalepack'
_exptl_crystal_colour colorless
_exptl_crystal_density_diffrn 1.517
_exptl_crystal_description block
_exptl_crystal_F_000 2864
_exptl_crystal_size_max 0.30
_exptl_crystal_size_mid 0.20
_exptl_crystal_size_min 0.20
_refine_diff_density_max 2.077
_refine_diff_density_min -2.109
_refine_diff_density_rms 0.198
_refine_ls_extinction_coef 0.014(3)
_refine_ls_extinction_expression Fc^*^=kFc[1+0.001xFc^2^\l^3^/sin(2\q)]^-1/4^
_refine_ls_extinction_method SHELXL
_refine_ls_goodness_of_fit_ref 1.029
_refine_ls_hydrogen_treatment constr
_refine_ls_matrix_type full
_refine_ls_number_parameters 168
_refine_ls_number_reflns 6964
_refine_ls_number_restraints 6
_refine_ls_restrained_S_all 1.230
_refine_ls_R_factor_all 0.0846
_refine_ls_R_factor_gt 0.0764
_refine_ls_shift/su_max 0.001
_refine_ls_shift/su_mean 0.000
_refine_ls_structure_factor_coef Fsqd
_refine_ls_weighting_details 'calc w=1/[\s^2^(Fo^2^)+(0.1625P)^2^+8.4079P] where P=(Fo^2^+2Fc^2^)/3'
_refine_ls_weighting_scheme calc
_refine_ls_wR_factor_gt 0.2376
_refine_ls_wR_factor_ref 0.2459
_reflns_number_gt 6078
_reflns_number_total 6964
_reflns_threshold_expression >2sigma(I)
_cod_data_source_file ic302375z_si_002_1.cif
_cod_data_source_block Zn-network(compd1)
_cod_original_sg_symbol_H-M 'P 4/n c c'
_cod_database_code 4333993

loop_
_symmetry_equiv_pos_as_xyz
'x, y, z'
'-x+1/2, -y+1/2, z'
'-y+1/2, x, z'
'y, -x+1/2, z'
'-x, y+1/2, -z+1/2'
'x+1/2, -y, -z+1/2'
'y+1/2, x+1/2, -z+1/2'
'-y, -x, -z+1/2'
'-x, -y, -z'
'x-1/2, y-1/2, -z'
'y-1/2, -x, -z'
'-y, x-1/2, -z'
'x, -y-1/2, z-1/2'
'-x-1/2, y, z-1/2'
'-y-1/2, -x-1/2, z-1/2'
'y, x, z-1/2'

loop_
_atom_site_label
_atom_site_type_symbol
_atom_site_fract_x
_atom_site_fract_y
_atom_site_fract_z
_atom_site_U_iso_or_equiv
_atom_site_adp_type
_atom_site_occupancy
_atom_site_symmetry_multiplicity
_atom_site_calc_flag
_atom_site_refinement_flags
Zn1 Zn 1.2500 1.7500 0.0000 0.01554(15) Uani 1 4 d S
Zn2 Zn 1.2500 1.2500 -0.31563(3) 0.00923(14) Uani 1 4 d S
N1 N 1.29238(9) 1.67899(9) -0.07442(12) 0.0170(3) Uani 1 1 d .
N2 N 1.38479(8) 1.53214(8) -0.23102(12) 0.0152(3) Uani 1 1 d .
N3 N 1.28475(8) 1.35289(8) -0.30531(11) 0.0134(3) Uani 1 1 d .
O1 O 1.2500 1.2500 -0.4492(3) 0.0229(7) Uani 1 4 d S
O2 O 1.2500 1.2500 -0.1690(3) 0.0182(6) Uani 1 4 d S
C1 C 1.28730(10) 1.60301(10) -0.19463(14) 0.0158(3) Uani 1 1 d .
H1 H 1.2627 1.5855 -0.2424 0.019 Uiso 1 1 calc R
C2 C 1.25906(10) 1.65210(10) -0.14261(15) 0.0165(3) Uani 1 1 d .
H2 H 1.2145 1.6677 -0.1551 0.020 Uiso 1 1 calc R
C3 C 1.35541(11) 1.65633(12) -0.05734(16) 0.0218(4) Uani 1 1 d .
H3 H 1.3792 1.6752 -0.0098 0.026 Uiso 1 1 calc R
C4 C 1.38694(10) 1.60700(12) -0.10586(16) 0.0203(4) Uani 1 1 d .
H4 H 1.4314 1.5921 -0.0916 0.024 Uiso 1 1 calc R
C5 C 1.35271(9) 1.57916(9) -0.17626(13) 0.0139(3) Uani 1 1 d .
C6 C 1.35115(9) 1.47395(8) -0.25872(12) 0.0129(3) Uani 1 1 d .
C7 C 1.37481(10) 1.43351(10) -0.32668(14) 0.0172(3) Uani 1 1 d .
H7 H 1.4139 1.4466 -0.3585 0.021 Uiso 1 1 calc R
C8 C 1.34061(10) 1.37433(10) -0.34687(14) 0.0164(3) Uani 1 1 d .
H8 H 1.3576 1.3473 -0.3928 0.020 Uiso 1 1 calc R
C9 C 1.26126(10) 1.39289(10) -0.24242(14) 0.0165(3) Uani 1 1 d .
H9 H 1.2208 1.3795 -0.2138 0.020 Uiso 1 1 calc R
C10 C 1.29199(10) 1.45233(9) -0.21648(14) 0.0169(3) Uani 1 1 d .
H10 H 1.2734 1.4783 -0.1706 0.020 Uiso 1 1 calc R
C11 C 1.45610(8) 1.54390(8) -0.2500 0.0187(5) Uani 1 2 d S
H11A H 1.4699 1.5160 -0.3001 0.022 Uiso 0.50 1 calc PR
H11B H 1.4840 1.5301 -0.1999 0.022 Uiso 0.50 1 calc PR
O3 O 0.31465(8) 0.16220(8) 0.4439 0.114(2) Uani 1 1 d R
O4 O 0.45133(8) 0.15330(8) 0.4271 0.302(9) Uani 1 1 d R
O5 O 0.47329(8) 0.03740(8) 0.4381 0.53(2) Uiso 1 1 d R
O6 O 0.62092(8) 0.01040(8) 0.2298 0.139(5) Uiso 0.50 1 d PR
N7 N 0.70904(8) 0.02070(8) 0.4341 0.40(2) Uani 1 1 d RD
O7 O 0.70254(8) 0.08900(8) 0.3790 0.45(2) Uani 1 1 d RD
O8 O 0.74884(8) 0.01570(8) 0.4927 0.309(12) Uiso 1 1 d RD
O9 O 0.64874(8) -0.01350(8) 0.4313 0.245(8) Uani 1 1 d RD

loop_
_atom_site_aniso_label
_atom_site_aniso_U_11
_atom_site_aniso_U_22
_atom_site_aniso_U_33
_atom_site_aniso_U_23
_atom_site_aniso_U_13
_atom_site_aniso_U_12
Zn1 0.01633(19) 0.01633(19) 0.0140(3) 0.000 0.000 0.000
Zn2 0.00764(16) 0.00764(16) 0.0124(3) 0.000 0.000 0.000
N1 0.0179(7) 0.0173(7) 0.0158(8) -0.0014(5) 0.0004(5) -0.0009(5)
N2 0.0123(6) 0.0107(6) 0.0227(8) -0.0024(5) 0.0018(5) -0.0036(4)
N3 0.0120(6) 0.0102(6) 0.0178(8) -0.0020(4) 0.0032(4) -0.0019(4)
O1 0.0291(12) 0.0291(12) 0.0106(16) 0.000 0.000 0.000
O2 0.0217(10) 0.0217(10) 0.0113(15) 0.000 0.000 0.000
C1 0.0155(7) 0.0135(7) 0.0185(9) -0.0018(5) -0.0026(5) -0.0004(5)
C2 0.0163(7) 0.0146(7) 0.0185(9) -0.0005(6) -0.0012(6) 0.0003(6)
C3 0.0189(8) 0.0266(10) 0.0198(10) -0.0072(7) -0.0041(6) 0.0010(7)
C4 0.0158(8) 0.0231(9) 0.0221(10) -0.0047(7) -0.0049(6) 0.0017(6)
C5 0.0139(7) 0.0109(6) 0.0169(8) -0.0001(5) -0.0004(5) -0.0020(5)
C6 0.0125(6) 0.0094(6) 0.0168(8) -0.0004(5) 0.0010(5) -0.0032(5)
C7 0.0167(7) 0.0144(7) 0.0205(9) -0.0029(6) 0.0068(6) -0.0059(6)
C8 0.0169(7) 0.0135(7) 0.0187(9) -0.0036(5) 0.0065(6) -0.0038(5)
C9 0.0153(7) 0.0122(7) 0.0219(10) -0.0039(6) 0.0069(6) -0.0043(6)
C10 0.0179(7) 0.0119(7) 0.0208(9) -0.0033(5) 0.0070(6) -0.0054(5)
C11 0.0106(6) 0.0106(6) 0.0347(16) -0.0007(6) -0.0007(6) -0.0018(7)
O3 0.172(6) 0.118(4) 0.050(3) -0.013(2) -0.020(3) 0.081(4)
O4 0.45(3) 0.310(19) 0.143(10) 0.132(12) -0.041(12) -0.020(18)
N7 0.137(10) 0.65(4) 0.43(3) -0.49(3) -0.090(14) 0.100(17)
O7 0.82(4) 0.129(9) 0.41(3) -0.088(12) 0.51(3) -0.092(16)
O9 0.191(10) 0.258(13) 0.285(15) -0.180(13) 0.060(10) -0.135(10)

loop_
_atom_type_symbol
_atom_type_description
_atom_type_scat_dispersion_real
_atom_type_scat_dispersion_imag
_atom_type_scat_source
C C 0.0033 0.0016 'International Tables Vol C Tables 4.2.6.8 and 6.1.1.4'
H H 0.0000 0.0000 'International Tables Vol C Tables 4.2.6.8 and 6.1.1.4'
N N 0.0061 0.0033 'International Tables Vol C Tables 4.2.6.8 and 6.1.1.4'
O O 0.0106 0.0060 'International Tables Vol C Tables 4.2.6.8 and 6.1.1.4'
Zn Zn 0.2839 1.4301 'International Tables Vol C Tables 4.2.6.8 and 6.1.1.4'

loop_
_geom_angle_atom_site_label_1
_geom_angle_atom_site_label_2
_geom_angle_atom_site_label_3
_geom_angle
_geom_angle_site_symmetry_1
_geom_angle_site_symmetry_3
N1 Zn1 N1 109.39(11) 11_585 12_865
N1 Zn1 N1 109.51(5) 11_585 .
N1 Zn1 N1 109.51(6) 12_865 .
N1 Zn1 N1 109.51(6) 11_585 2_785
N1 Zn1 N1 109.51(5) 12_865 2_785
N1 Zn1 N1 109.39(11) . 2_785
O1 Zn2 N3 94.28(5) . 2_775
O1 Zn2 N3 94.28(5) . .
N3 Zn2 N3 171.45(10) 2_775 .
O1 Zn2 N3 94.28(5) . 4_575
N3 Zn2 N3 89.681(8) 2_775 4_575
N3 Zn2 N3 89.681(8) . 4_575
O1 Zn2 N3 94.28(5) . 3_755
N3 Zn2 N3 89.681(8) 2_775 3_755
N3 Zn2 N3 89.681(8) . 3_755
N3 Zn2 N3 171.45(10) 4_575 3_755
O1 Zn2 O2 180.000(1) . .
N3 Zn2 O2 85.72(5) 2_775 .
N3 Zn2 O2 85.72(5) . .
N3 Zn2 O2 85.72(5) 4_575 .
N3 Zn2 O2 85.72(5) 3_755 .
C3 N1 C2 118.14(18) . .
C3 N1 Zn1 120.31(15) . .
C2 N1 Zn1 121.55(14) . .
C6 N2 C5 120.98(15) . .
C6 N2 C11 121.93(15) . .
C5 N2 C11 116.82(14) . .
C9 N3 C8 116.63(16) . .
C9 N3 Zn2 120.07(13) . .
C8 N3 Zn2 121.52(12) . .
C2 C1 C5 119.21(18) . .
C2 C1 H1 120.4 . .
C5 C1 H1 120.4 . .
N1 C2 C1 122.49(19) . .
N1 C2 H2 118.8 . .
C1 C2 H2 118.8 . .
N1 C3 C4 122.87(19) . .
N1 C3 H3 118.6 . .
C4 C3 H3 118.6 . .
C3 C4 C5 119.14(19) . .
C3 C4 H4 120.4 . .
C5 C4 H4 120.4 . .
C4 C5 C1 118.15(18) . .
C4 C5 N2 120.94(17) . .
C1 C5 N2 120.75(17) . .
N2 C6 C7 122.82(16) . .
N2 C6 C10 120.09(17) . .
C7 C6 C10 117.07(16) . .
C8 C7 C6 119.19(17) . .
C8 C7 H7 120.4 . .
C6 C7 H7 120.4 . .
N3 C8 C7 123.77(17) . .
N3 C8 H8 118.1 . .
C7 C8 H8 118.1 . .
N3 C9 C10 124.18(17) . .
N3 C9 H9 117.9 . .
C10 C9 H9 117.9 . .
C9 C10 C6 119.11(18) . .
C9 C10 H10 120.4 . .
C6 C10 H10 120.4 . .
N2 C11 N2 110.4(2) . 8_884
N2 C11 H11A 109.6 . .
N2 C11 H11A 109.6 8_884 .
N2 C11 H11B 109.6 . .
N2 C11 H11B 109.6 8_884 .
H11A C11 H11B 108.1 . .
O8 N7 O9 123.3 . .
O8 N7 O7 121.6 . .
O9 N7 O7 109.2 . .

loop_
_geom_bond_atom_site_label_1
_geom_bond_atom_site_label_2
_geom_bond_distance
_geom_bond_site_symmetry_2
Zn1 N1 1.9970(18) 11_585
Zn1 N1 1.9970(18) 12_865
Zn1 N1 1.9970(18) .
Zn1 N1 1.9970(18) 2_785
Zn2 O1 2.072(4) .
Zn2 N3 2.1461(15) 2_775
Zn2 N3 2.1461(15) .
Zn2 N3 2.1461(15) 4_575
Zn2 N3 2.1461(15) 3_755
Zn2 O2 2.274(4) .
N1 C3 1.346(3) .
N1 C2 1.353(3) .
N2 C6 1.393(2) .
N2 C5 1.407(3) .
N2 C11 1.454(2) .
N3 C9 1.337(3) .
N3 C8 1.344(2) .
C1 C2 1.377(3) .
C1 C5 1.402(3) .
C1 H1 0.9500 .
C2 H2 0.9500 .
C3 C4 1.377(3) .
C3 H3 0.9500 .
C4 C5 1.396(3) .
C4 H4 0.9500 .
C6 C7 1.401(3) .
C6 C10 1.404(3) .
C7 C8 1.383(3) .
C7 H7 0.9500 .
C8 H8 0.9500 .
C9 C10 1.379(3) .
C9 H9 0.9500 .
C10 H10 0.9500 .
C11 N2 1.454(2) 8_884
C11 H11A 0.9900 .
C11 H11B 0.9900 .
N7 O8 1.2046 .
N7 O9 1.3668 .
N7 O7 1.5995 .

loop_
_geom_torsion_atom_site_label_1
_geom_torsion_atom_site_label_2
_geom_torsion_atom_site_label_3
_geom_torsion_atom_site_label_4
_geom_torsion
_geom_torsion_site_symmetry_1
_geom_torsion_site_symmetry_4
N1 Zn1 N1 C3 -106.1(2) 11_585 .
N1 Zn1 N1 C3 13.85(18) 12_865 .
N1 Zn1 N1 C3 133.9(2) 2_785 .
N1 Zn1 N1 C2 73.59(13) 11_585 .
N1 Zn1 N1 C2 -166.46(17) 12_865 .
N1 Zn1 N1 C2 -46.43(15) 2_785 .
O1 Zn2 N3 C9 143.33(16) . .
N3 Zn2 N3 C9 -122.40(15) 4_575 .
N3 Zn2 N3 C9 49.07(19) 3_755 .
O2 Zn2 N3 C9 -36.67(16) . .
O1 Zn2 N3 C8 -52.41(17) . .
N3 Zn2 N3 C8 41.9(2) 4_575 .
N3 Zn2 N3 C8 -146.67(14) 3_755 .
O2 Zn2 N3 C8 127.59(17) . .
C3 N1 C2 C1 -0.2(3) . .
Zn1 N1 C2 C1 -179.87(16) . .
C5 C1 C2 N1 0.7(3) . .
C2 N1 C3 C4 -0.4(4) . .
Zn1 N1 C3 C4 179.3(2) . .
N1 C3 C4 C5 0.4(4) . .
C3 C4 C5 C1 0.2(3) . .
C3 C4 C5 N2 175.5(2) . .
C2 C1 C5 C4 -0.7(3) . .
C2 C1 C5 N2 -176.05(18) . .
C6 N2 C5 C4 136.2(2) . .
C11 N2 C5 C4 -38.0(3) . .
C6 N2 C5 C1 -48.6(3) . .
C11 N2 C5 C1 137.28(18) . .
C5 N2 C6 C7 166.03(19) . .
C11 N2 C6 C7 -20.1(3) . .
C5 N2 C6 C10 -16.0(3) . .
C11 N2 C6 C10 157.88(18) . .
N2 C6 C7 C8 176.2(2) . .
C10 C6 C7 C8 -1.9(3) . .
C9 N3 C8 C7 1.5(3) . .
Zn2 N3 C8 C7 -163.26(18) . .
C6 C7 C8 N3 0.6(3) . .
C8 N3 C9 C10 -2.4(3) . .
Zn2 N3 C9 C10 162.60(18) . .
N3 C9 C10 C6 1.1(4) . .
N2 C6 C10 C9 -177.0(2) . .
C7 C6 C10 C9 1.1(3) . .
C6 N2 C11 N2 141.8(2) . 8_884
C5 N2 C11 N2 -44.15(13) . 8_884
